data_7109628
loop_
_publ_author_name
'Miguel A. Esteruelas'
'Ana M. Lopez'
'Malka Mora'
'Enrique Onate'

_publ_section_title
;
 B-H activation and H-H formation: two consecutive heterolytic processes
 on an osmium-hydrogensulfide bond
;
_journal_name_full Chem.Commun.
_journal_page_first 7543
_journal_paper_doi 10.1039/c3cc44102d
_journal_volume 49
_journal_year 2013
_chemical_formula_sum 'C27 H59 B O Os P2 S'
_chemical_formula_weight 694.75
_chemical_name_systematic
; 
 ? 
;
_space_group_IT_number 61
_symmetry_cell_setting orthorhombic
_symmetry_space_group_name_Hall '-P 2ac 2ab'
_symmetry_space_group_name_H-M 'P b c a'
_atom_sites_solution_hydrogens geom
_atom_sites_solution_primary direct
_atom_sites_solution_secondary difmap
_audit_creation_method SHELXL-97
_cell_angle_alpha 90.00
_cell_angle_beta 90.00
_cell_angle_gamma 90.00
_cell_formula_units_Z 8
_cell_length_a 11.5073(5)
_cell_length_b 20.3829(9)
_cell_length_c 27.0237(12)
_cell_measurement_reflns_used 9793
_cell_measurement_temperature 100(2)
_cell_measurement_theta_max 28
_cell_measurement_theta_min 2
_cell_volume 6338.5(5)
_computing_cell_refinement 'SAINT+ v. 7.56a (Bruker AXS, 2008)'
_computing_data_collection 'apex2 v. 7.0 (Bruker AXS, 2009)'
_computing_data_reduction 'SAINT+ v. 7.56a (Bruker AXS, 2008)'
_computing_molecular_graphics 'XP, SHELXTL v. 6.14 (Bruker, 2000)'
_computing_publication_material 'XCIF, SHELXTL v. 6.14 (Bruker, 2000)'
_computing_structure_refinement 'SHELXL-97 (Sheldrick, 1997)'
_computing_structure_solution 'SHELXS-97 (Sheldrick, 1990)'
_diffrn_ambient_temperature 100(2)
_diffrn_detector_area_resol_mean 8.33
_diffrn_measured_fraction_theta_full 0.999
_diffrn_measured_fraction_theta_max 0.951
_diffrn_measurement_device_type 'Bruker APEX DUO system'
_diffrn_measurement_method '\w rotations with narrow frames'
_diffrn_radiation_monochromator graphite
_diffrn_radiation_source 'normal-focus sealed tube'
_diffrn_radiation_type MoK\a
_diffrn_radiation_wavelength 0.71073
_diffrn_reflns_av_R_equivalents 0.0365
_diffrn_reflns_av_sigmaI/netI 0.0202
_diffrn_reflns_limit_h_max 15
_diffrn_reflns_limit_h_min -15
_diffrn_reflns_limit_k_max 27
_diffrn_reflns_limit_k_min -27
_diffrn_reflns_limit_l_max 34
_diffrn_reflns_limit_l_min -34
_diffrn_reflns_number 74109
_diffrn_reflns_theta_full 27.50
_diffrn_reflns_theta_max 28.74
_diffrn_reflns_theta_min 2.14
_diffrn_standards_decay_% 0
_exptl_absorpt_coefficient_mu 4.208
_exptl_absorpt_correction_T_max 0.862
_exptl_absorpt_correction_T_min 0.668
_exptl_absorpt_correction_type multi-scan
_exptl_absorpt_process_details
;
Absorption correction performed with SADABS program. This is based on the
method of Blessing: Blessing, R. H., Acta Crystallogr., Sect. A 1995, 51, 33.

SADABS: Area-Detector Absorption Correction. Bruker-AXS 
within SAINT+ package, v. 6.1 (2000).
;
_exptl_crystal_colour orange
_exptl_crystal_density_diffrn 1.456
_exptl_crystal_density_method 'not measured'
_exptl_crystal_description 'irregular block'
_exptl_crystal_F_000 2848
_exptl_crystal_size_max 0.25
_exptl_crystal_size_mid 0.14
_exptl_crystal_size_min 0.07
_refine_diff_density_max 1.258
_refine_diff_density_min -0.489
_refine_diff_density_rms 0.093
_refine_ls_extinction_method none
_refine_ls_goodness_of_fit_ref 1.034
_refine_ls_hydrogen_treatment mixed
_refine_ls_matrix_type full
_refine_ls_number_parameters 319
_refine_ls_number_reflns 7829
_refine_ls_number_restraints 0
_refine_ls_restrained_S_all 1.034
_refine_ls_R_factor_all 0.0318
_refine_ls_R_factor_gt 0.0219
_refine_ls_shift/su_max 0.005
_refine_ls_shift/su_mean 0.000
_refine_ls_structure_factor_coef Fsqd
_refine_ls_weighting_details 'calc w=1/[\s^2^(Fo^2^)+(0.0246P)^2^+7.1112P] where P=(Fo^2^+2Fc^2^)/3'
_refine_ls_weighting_scheme calc
_refine_ls_wR_factor_gt 0.0495
_refine_ls_wR_factor_ref 0.0533
_reflns_number_gt 6448
_reflns_number_total 7829
_reflns_threshold_expression >2sigma(I)
_cod_data_source_file c3cc44102d.txt
_cod_data_source_block enrique123
_cod_original_sg_symbol_H-M Pbca
_cod_database_code 7109628

loop_
_symmetry_equiv_pos_as_xyz
'x, y, z'
'-x+1/2, -y, z+1/2'
'-x, y+1/2, -z+1/2'
'x+1/2, -y+1/2, -z'
'-x, -y, -z'
'x-1/2, y, -z-1/2'
'x, -y-1/2, z-1/2'
'-x-1/2, y-1/2, z'

loop_
_atom_site_label
_atom_site_type_symbol
_atom_site_fract_x
_atom_site_fract_y
_atom_site_fract_z
_atom_site_U_iso_or_equiv
_atom_site_adp_type
_atom_site_occupancy
_atom_site_symmetry_multiplicity
_atom_site_calc_flag
_atom_site_refinement_flags
Os Os 0.622037(8) 0.876247(4) 0.098061(3) 0.01371(3) Uani 1 1 d .
H1 H 0.700(2) 0.8312(12) 0.1272(9) 0.016 Uiso 1 1 d .
H2 H 0.569(2) 0.9405(13) 0.0667(10) 0.016 Uiso 1 1 d .
H3 H 0.506(2) 0.9163(13) 0.0803(10) 0.016 Uiso 1 1 d .
P1 P 0.47163(5) 0.80741(3) 0.12977(2) 0.01594(12) Uani 1 1 d .
P2 P 0.81012(5) 0.91679(3) 0.07699(2) 0.01551(12) Uani 1 1 d .
S1 S 0.61868(5) 0.94222(3) 0.17527(2) 0.01636(12) Uani 1 1 d .
O1 O 0.62441(17) 0.79067(10) 0.00734(8) 0.0328(5) Uani 1 1 d .
B1 B 0.5441(2) 1.01880(14) 0.17507(11) 0.0194(6) Uani 1 1 d .
C1 C 0.5300(2) 1.05654(13) 0.22573(10) 0.0242(6) Uani 1 1 d .
H1A H 0.5697 1.0314 0.2526 0.029 Uiso 1 1 calc R
C2 C 0.3973(3) 1.05889(16) 0.23622(12) 0.0373(8) Uani 1 1 d .
H2A H 0.3840 1.0843 0.2669 0.045 Uiso 1 1 calc R
H2B H 0.3693 1.0136 0.2421 0.045 Uiso 1 1 calc R
C3 C 0.3236(3) 1.09015(18) 0.19363(12) 0.0418(8) Uani 1 1 d .
H3A H 0.2406 1.0797 0.1994 0.050 Uiso 1 1 calc R
H3B H 0.3321 1.1384 0.1952 0.050 Uiso 1 1 calc R
C4 C 0.3561(3) 1.06759(16) 0.14268(13) 0.0402(8) Uani 1 1 d .
H4A H 0.3236 1.0992 0.1185 0.048 Uiso 1 1 calc R
H4B H 0.3180 1.0248 0.1366 0.048 Uiso 1 1 calc R
C5 C 0.4856(3) 1.05989(13) 0.13196(11) 0.0293(6) Uani 1 1 d .
H5 H 0.4958 1.0360 0.0999 0.035 Uiso 1 1 calc R
C6 C 0.5468(3) 1.12727(14) 0.12857(12) 0.0380(8) Uani 1 1 d .
H6A H 0.6277 1.1203 0.1174 0.046 Uiso 1 1 calc R
H6B H 0.5070 1.1540 0.1031 0.046 Uiso 1 1 calc R
C7 C 0.5491(3) 1.16559(15) 0.17639(11) 0.0376(7) Uani 1 1 d .
H7A H 0.4705 1.1834 0.1828 0.045 Uiso 1 1 calc R
H7B H 0.6028 1.2032 0.1726 0.045 Uiso 1 1 calc R
C8 C 0.5870(3) 1.12500(13) 0.22071(11) 0.0300(6) Uani 1 1 d .
H8A H 0.5701 1.1503 0.2511 0.036 Uiso 1 1 calc R
H8B H 0.6723 1.1190 0.2190 0.036 Uiso 1 1 calc R
C9 C 0.5283(2) 0.73434(12) 0.16232(9) 0.0227(5) Uani 1 1 d .
H9 H 0.4600 0.7095 0.1754 0.027 Uiso 1 1 calc R
C10 C 0.6036(3) 0.75418(15) 0.20687(11) 0.0311(6) Uani 1 1 d .
H10A H 0.6216 0.7152 0.2267 0.047 Uiso 1 1 calc R
H10B H 0.5613 0.7860 0.2273 0.047 Uiso 1 1 calc R
H10C H 0.6761 0.7740 0.1951 0.047 Uiso 1 1 calc R
C11 C 0.5965(3) 0.68773(14) 0.12877(12) 0.0315(6) Uani 1 1 d .
H11A H 0.6594 0.7119 0.1125 0.047 Uiso 1 1 calc R
H11B H 0.5443 0.6694 0.1037 0.047 Uiso 1 1 calc R
H11C H 0.6294 0.6521 0.1487 0.047 Uiso 1 1 calc R
C12 C 0.3828(2) 0.76934(13) 0.07992(10) 0.0212(5) Uani 1 1 d .
H12 H 0.4380 0.7408 0.0611 0.025 Uiso 1 1 calc R
C13 C 0.2867(3) 0.72305(15) 0.09793(10) 0.0320(7) Uani 1 1 d .
H13A H 0.2246 0.7487 0.1135 0.048 Uiso 1 1 calc R
H13B H 0.3189 0.6922 0.1221 0.048 Uiso 1 1 calc R
H13C H 0.2550 0.6987 0.0697 0.048 Uiso 1 1 calc R
C14 C 0.3343(3) 0.81775(15) 0.04162(11) 0.0306(6) Uani 1 1 d .
H14A H 0.3015 0.7933 0.0137 0.046 Uiso 1 1 calc R
H14B H 0.3970 0.8463 0.0298 0.046 Uiso 1 1 calc R
H14C H 0.2734 0.8445 0.0570 0.046 Uiso 1 1 calc R
C15 C 0.3733(2) 0.84514(14) 0.17608(11) 0.0280(6) Uani 1 1 d .
H15 H 0.4238 0.8742 0.1967 0.034 Uiso 1 1 calc R
C16 C 0.3108(3) 0.79976(16) 0.21285(11) 0.0377(8) Uani 1 1 d .
H16A H 0.2655 0.8263 0.2362 0.057 Uiso 1 1 calc R
H16B H 0.3683 0.7738 0.2311 0.057 Uiso 1 1 calc R
H16C H 0.2586 0.7703 0.1948 0.057 Uiso 1 1 calc R
C17 C 0.2849(3) 0.89093(16) 0.15150(15) 0.0475(9) Uani 1 1 d .
H17A H 0.2228 0.8648 0.1364 0.071 Uiso 1 1 calc R
H17B H 0.3237 0.9170 0.1259 0.071 Uiso 1 1 calc R
H17C H 0.2515 0.9203 0.1765 0.071 Uiso 1 1 calc R
C18 C 0.8930(2) 0.95143(13) 0.13004(10) 0.0214(5) Uani 1 1 d .
H18 H 0.8391 0.9837 0.1458 0.026 Uiso 1 1 calc R
C19 C 0.9200(3) 0.90150(15) 0.17048(11) 0.0290(6) Uani 1 1 d .
H19A H 0.9824 0.8723 0.1593 0.043 Uiso 1 1 calc R
H19B H 0.8502 0.8756 0.1776 0.043 Uiso 1 1 calc R
H19C H 0.9446 0.9245 0.2005 0.043 Uiso 1 1 calc R
C20 C 1.0032(3) 0.99099(15) 0.11759(11) 0.0316(6) Uani 1 1 d .
H20A H 1.0295 1.0146 0.1471 0.047 Uiso 1 1 calc R
H20B H 0.9857 1.0225 0.0913 0.047 Uiso 1 1 calc R
H20C H 1.0644 0.9610 0.1064 0.047 Uiso 1 1 calc R
C21 C 0.8124(2) 0.98396(12) 0.03064(9) 0.0209(5) Uani 1 1 d .
H21 H 0.8956 0.9945 0.0234 0.025 Uiso 1 1 calc R
C22 C 0.7555(3) 1.04605(13) 0.05117(11) 0.0280(6) Uani 1 1 d .
H22A H 0.7621 1.0815 0.0268 0.042 Uiso 1 1 calc R
H22B H 0.7946 1.0590 0.0819 0.042 Uiso 1 1 calc R
H22C H 0.6732 1.0374 0.0580 0.042 Uiso 1 1 calc R
C23 C 0.7548(3) 0.96388(15) -0.01802(10) 0.0299(6) Uani 1 1 d .
H23A H 0.6748 0.9498 -0.0116 0.045 Uiso 1 1 calc R
H23B H 0.7985 0.9276 -0.0329 0.045 Uiso 1 1 calc R
H23C H 0.7542 1.0013 -0.0407 0.045 Uiso 1 1 calc R
C24 C 0.8976(2) 0.85230(12) 0.04484(10) 0.0203(5) Uani 1 1 d .
H24 H 0.8480 0.8372 0.0167 0.024 Uiso 1 1 calc R
C25 C 0.9208(3) 0.79083(14) 0.07577(12) 0.0352(7) Uani 1 1 d .
H25A H 0.9518 0.7561 0.0544 0.053 Uiso 1 1 calc R
H25B H 0.8481 0.7759 0.0910 0.053 Uiso 1 1 calc R
H25C H 0.9774 0.8010 0.1017 0.053 Uiso 1 1 calc R
C26 C 1.0112(3) 0.87523(14) 0.02116(13) 0.0354(7) Uani 1 1 d .
H26A H 1.0651 0.8895 0.0471 0.053 Uiso 1 1 calc R
H26B H 0.9953 0.9119 -0.0013 0.053 Uiso 1 1 calc R
H26C H 1.0459 0.8390 0.0025 0.053 Uiso 1 1 calc R
C27 C 0.6246(2) 0.82391(13) 0.04238(10) 0.0209(5) Uani 1 1 d .

loop_
_atom_site_aniso_label
_atom_site_aniso_U_11
_atom_site_aniso_U_22
_atom_site_aniso_U_33
_atom_site_aniso_U_23
_atom_site_aniso_U_13
_atom_site_aniso_U_12
Os 0.01464(5) 0.01216(5) 0.01433(5) -0.00068(3) 0.00227(3) -0.00157(3)
P1 0.0168(3) 0.0154(3) 0.0156(3) 0.0006(2) 0.0011(2) -0.0034(2)
P2 0.0156(3) 0.0140(3) 0.0169(3) 0.0007(2) 0.0020(2) -0.0011(2)
S1 0.0183(3) 0.0152(3) 0.0156(3) -0.0012(2) 0.0007(2) 0.0010(2)
O1 0.0296(11) 0.0398(12) 0.0289(11) -0.0177(9) 0.0073(9) -0.0097(9)
B1 0.0179(13) 0.0190(14) 0.0212(14) -0.0018(11) 0.0023(11) 0.0004(11)
C1 0.0332(15) 0.0197(13) 0.0198(13) -0.0042(10) -0.0003(11) 0.0066(11)
C2 0.0422(19) 0.0315(16) 0.0381(18) 0.0006(14) 0.0194(14) 0.0111(13)
C3 0.0328(17) 0.049(2) 0.044(2) -0.0050(16) 0.0035(15) 0.0058(15)
C4 0.0397(18) 0.0334(17) 0.047(2) -0.0112(15) -0.0180(15) 0.0136(14)
C5 0.0396(17) 0.0225(13) 0.0258(14) -0.0077(11) -0.0059(13) 0.0112(12)
C6 0.061(2) 0.0236(15) 0.0289(16) 0.0011(12) 0.0021(15) 0.0081(14)
C7 0.051(2) 0.0267(15) 0.0349(17) -0.0038(13) 0.0013(15) 0.0030(14)
C8 0.0347(15) 0.0233(14) 0.0319(15) -0.0080(12) -0.0071(12) 0.0041(12)
C9 0.0292(14) 0.0183(12) 0.0206(13) 0.0059(10) -0.0060(11) -0.0068(10)
C10 0.0375(16) 0.0330(15) 0.0227(14) 0.0098(12) -0.0101(12) -0.0103(13)
C11 0.0392(17) 0.0195(13) 0.0357(16) 0.0047(12) -0.0076(13) 0.0031(12)
C12 0.0189(12) 0.0249(13) 0.0199(12) 0.0036(10) -0.0028(10) -0.0048(10)
C13 0.0306(16) 0.0372(17) 0.0281(15) 0.0059(12) -0.0073(12) -0.0189(13)
C14 0.0260(14) 0.0345(16) 0.0312(16) 0.0078(13) -0.0096(12) -0.0033(12)
C15 0.0290(15) 0.0270(14) 0.0280(15) -0.0051(12) 0.0120(12) -0.0070(12)
C16 0.0390(17) 0.0431(18) 0.0312(17) -0.0051(14) 0.0174(14) -0.0151(14)
C17 0.0379(19) 0.0370(18) 0.068(2) 0.0024(17) 0.0280(18) 0.0093(15)
C18 0.0188(13) 0.0233(13) 0.0221(13) -0.0026(10) -0.0012(10) -0.0041(10)
C19 0.0266(14) 0.0364(16) 0.0239(14) 0.0025(12) -0.0058(12) -0.0013(12)
C20 0.0262(15) 0.0376(16) 0.0311(15) -0.0019(13) -0.0021(12) -0.0118(13)
C21 0.0207(12) 0.0186(12) 0.0234(13) 0.0037(10) 0.0053(10) -0.0034(10)
C22 0.0309(15) 0.0171(13) 0.0361(16) 0.0063(12) 0.0053(12) 0.0005(11)
C23 0.0338(16) 0.0344(16) 0.0214(14) 0.0097(12) 0.0007(12) -0.0031(12)
C24 0.0197(12) 0.0165(12) 0.0247(13) -0.0018(10) 0.0051(10) 0.0006(9)
C25 0.0424(18) 0.0255(15) 0.0376(17) 0.0086(13) 0.0147(14) 0.0161(13)
C26 0.0257(14) 0.0256(15) 0.055(2) -0.0060(14) 0.0191(14) -0.0001(12)
C27 0.0181(12) 0.0224(13) 0.0221(13) -0.0035(10) 0.0048(10) -0.0057(10)

loop_
_atom_type_symbol
_atom_type_description
_atom_type_scat_dispersion_real
_atom_type_scat_dispersion_imag
_atom_type_scat_source
C C 0.0033 0.0016 'International Tables Vol C Tables 4.2.6.8 and 6.1.1.4'
H H 0.0000 0.0000 'International Tables Vol C Tables 4.2.6.8 and 6.1.1.4'
B B 0.0013 0.0007 'International Tables Vol C Tables 4.2.6.8 and 6.1.1.4'
O O 0.0106 0.0060 'International Tables Vol C Tables 4.2.6.8 and 6.1.1.4'
P P 0.1023 0.0942 'International Tables Vol C Tables 4.2.6.8 and 6.1.1.4'
S S 0.1246 0.1234 'International Tables Vol C Tables 4.2.6.8 and 6.1.1.4'
Os Os -1.2165 7.6030 'International Tables Vol C Tables 4.2.6.8 and 6.1.1.4'

loop_
_geom_angle_atom_site_label_1
_geom_angle_atom_site_label_2
_geom_angle_atom_site_label_3
_geom_angle
C27 Os P2 89.49(8)
C27 Os P1 87.97(8)
P2 Os P1 161.27(2)
C27 Os S1 177.47(8)
P2 Os S1 91.55(2)
P1 Os S1 90.31(2)
C27 Os H1 93.7(10)
P2 Os H1 78.2(10)
P1 Os H1 83.4(10)
S1 Os H1 84.2(10)
C27 Os H2 92.6(9)
P2 Os H2 86.7(10)
P1 Os H2 112.0(10)
S1 Os H2 89.8(9)
H1 Os H2 163.6(13)
C27 Os H3 93.6(9)
P2 Os H3 119.8(10)
P1 Os H3 78.9(10)
S1 Os H3 87.9(9)
H1 Os H3 160.6(14)
H2 Os H3 33.1(11)
C9 P1 C15 103.20(13)
C9 P1 C12 101.67(12)
C15 P1 C12 109.06(13)
C9 P1 Os 112.87(9)
C15 P1 Os 116.17(9)
C12 P1 Os 112.54(8)
C21 P2 C18 103.45(12)
C21 P2 C24 101.38(12)
C18 P2 C24 110.40(12)
C21 P2 Os 115.45(9)
C18 P2 Os 114.36(8)
C24 P2 Os 110.85(8)
B1 S1 Os 118.66(10)
C1 B1 C5 109.6(2)
C1 B1 S1 118.3(2)
C5 B1 S1 132.1(2)
C8 C1 C2 113.9(2)
C8 C1 B1 108.7(2)
C2 C1 B1 105.9(2)
C8 C1 H1A 109.4
C2 C1 H1A 109.4
B1 C1 H1A 109.4
C1 C2 C3 114.3(3)
C1 C2 H2A 108.7
C3 C2 H2A 108.7
C1 C2 H2B 108.7
C3 C2 H2B 108.7
H2A C2 H2B 107.6
C4 C3 C2 114.5(3)
C4 C3 H3A 108.6
C2 C3 H3A 108.6
C4 C3 H3B 108.6
C2 C3 H3B 108.6
H3A C3 H3B 107.6
C3 C4 C5 116.7(3)
C3 C4 H4A 108.1
C5 C4 H4A 108.1
C3 C4 H4B 108.1
C5 C4 H4B 108.1
H4A C4 H4B 107.3
C4 C5 C6 111.4(2)
C4 C5 B1 109.2(3)
C6 C5 B1 108.6(2)
C4 C5 H5 109.2
C6 C5 H5 109.2
B1 C5 H5 109.2
C7 C6 C5 114.6(3)
C7 C6 H6A 108.6
C5 C6 H6A 108.6
C7 C6 H6B 108.6
C5 C6 H6B 108.6
H6A C6 H6B 107.6
C6 C7 C8 113.5(2)
C6 C7 H7A 108.9
C8 C7 H7A 108.9
C6 C7 H7B 108.9
C8 C7 H7B 108.9
H7A C7 H7B 107.7
C7 C8 C1 116.0(2)
C7 C8 H8A 108.3
C1 C8 H8A 108.3
C7 C8 H8B 108.3
C1 C8 H8B 108.3
H8A C8 H8B 107.4
C11 C9 C10 109.8(2)
C11 C9 P1 113.54(18)
C10 C9 P1 111.07(18)
C11 C9 H9 107.4
C10 C9 H9 107.4
P1 C9 H9 107.4
C9 C10 H10A 109.5
C9 C10 H10B 109.5
H10A C10 H10B 109.5
C9 C10 H10C 109.5
H10A C10 H10C 109.5
H10B C10 H10C 109.5
C9 C11 H11A 109.5
C9 C11 H11B 109.5
H11A C11 H11B 109.5
C9 C11 H11C 109.5
H11A C11 H11C 109.5
H11B C11 H11C 109.5
C13 C12 C14 110.3(2)
C13 C12 P1 115.03(19)
C14 C12 P1 114.83(19)
C13 C12 H12 105.2
C14 C12 H12 105.2
P1 C12 H12 105.2
C12 C13 H13A 109.5
C12 C13 H13B 109.5
H13A C13 H13B 109.5
C12 C13 H13C 109.5
H13A C13 H13C 109.5
H13B C13 H13C 109.5
C12 C14 H14A 109.5
C12 C14 H14B 109.5
H14A C14 H14B 109.5
C12 C14 H14C 109.5
H14A C14 H14C 109.5
H14B C14 H14C 109.5
C17 C15 C16 109.6(2)
C17 C15 P1 111.4(2)
C16 C15 P1 118.2(2)
C17 C15 H15 105.5
C16 C15 H15 105.5
P1 C15 H15 105.5
C15 C16 H16A 109.5
C15 C16 H16B 109.5
H16A C16 H16B 109.5
C15 C16 H16C 109.5
H16A C16 H16C 109.5
H16B C16 H16C 109.5
C15 C17 H17A 109.5
C15 C17 H17B 109.5
H17A C17 H17B 109.5
C15 C17 H17C 109.5
H17A C17 H17C 109.5
H17B C17 H17C 109.5
C19 C18 C20 109.8(2)
C19 C18 P2 113.77(18)
C20 C18 P2 116.89(19)
C19 C18 H18 105.1
C20 C18 H18 105.1
P2 C18 H18 105.1
C18 C19 H19A 109.5
C18 C19 H19B 109.5
H19A C19 H19B 109.5
C18 C19 H19C 109.5
H19A C19 H19C 109.5
H19B C19 H19C 109.5
C18 C20 H20A 109.5
C18 C20 H20B 109.5
H20A C20 H20B 109.5
C18 C20 H20C 109.5
H20A C20 H20C 109.5
H20B C20 H20C 109.5
C23 C21 C22 110.4(2)
C23 C21 P2 112.14(18)
C22 C21 P2 111.06(18)
C23 C21 H21 107.7
C22 C21 H21 107.7
P2 C21 H21 107.7
C21 C22 H22A 109.5
C21 C22 H22B 109.5
H22A C22 H22B 109.5
C21 C22 H22C 109.5
H22A C22 H22C 109.5
H22B C22 H22C 109.5
C21 C23 H23A 109.5
C21 C23 H23B 109.5
H23A C23 H23B 109.5
C21 C23 H23C 109.5
H23A C23 H23C 109.5
H23B C23 H23C 109.5
C26 C24 C25 109.3(2)
C26 C24 P2 116.11(18)
C25 C24 P2 114.58(19)
C26 C24 H24 105.3
C25 C24 H24 105.3
P2 C24 H24 105.3
C24 C25 H25A 109.5
C24 C25 H25B 109.5
H25A C25 H25B 109.5
C24 C25 H25C 109.5
H25A C25 H25C 109.5
H25B C25 H25C 109.5
C24 C26 H26A 109.5
C24 C26 H26B 109.5
H26A C26 H26B 109.5
C24 C26 H26C 109.5
H26A C26 H26C 109.5
H26B C26 H26C 109.5
O1 C27 Os 179.0(2)

loop_
_geom_bond_atom_site_label_1
_geom_bond_atom_site_label_2
_geom_bond_distance
Os C27 1.845(3)
Os P2 2.3857(6)
Os P1 2.3872(6)
Os S1 2.4826(6)
Os H1 1.51(3)
Os H2 1.68(3)
Os H3 1.63(3)
P1 C9 1.848(3)
P1 C15 1.854(3)
P1 C12 1.860(3)
P2 C21 1.856(3)
P2 C18 1.861(3)
P2 C24 1.870(3)
S1 B1 1.781(3)
O1 C27 1.164(3)
B1 C1 1.579(4)
B1 C5 1.585(4)
C1 C8 1.548(4)
C1 C2 1.554(4)
C1 H1A 1.0000
C2 C3 1.566(5)
C2 H2A 0.9900
C2 H2B 0.9900
C3 C4 1.499(5)
C3 H3A 0.9900
C3 H3B 0.9900
C4 C5 1.526(4)
C4 H4A 0.9900
C4 H4B 0.9900
C5 C6 1.546(4)
C5 H5 1.0000
C6 C7 1.510(4)
C6 H6A 0.9900
C6 H6B 0.9900
C7 C8 1.520(4)
C7 H7A 0.9900
C7 H7B 0.9900
C8 H8A 0.9900
C8 H8B 0.9900
C9 C11 1.530(4)
C9 C10 1.538(4)
C9 H9 1.0000
C10 H10A 0.9800
C10 H10B 0.9800
C10 H10C 0.9800
C11 H11A 0.9800
C11 H11B 0.9800
C11 H11C 0.9800
C12 C13 1.534(4)
C12 C14 1.535(4)
C12 H12 1.0000
C13 H13A 0.9800
C13 H13B 0.9800
C13 H13C 0.9800
C14 H14A 0.9800
C14 H14B 0.9800
C14 H14C 0.9800
C15 C17 1.532(5)
C15 C16 1.536(4)
C15 H15 1.0000
C16 H16A 0.9800
C16 H16B 0.9800
C16 H16C 0.9800
C17 H17A 0.9800
C17 H17B 0.9800
C17 H17C 0.9800
C18 C19 1.525(4)
C18 C20 1.540(4)
C18 H18 1.0000
C19 H19A 0.9800
C19 H19B 0.9800
C19 H19C 0.9800
C20 H20A 0.9800
C20 H20B 0.9800
C20 H20C 0.9800
C21 C23 1.528(4)
C21 C22 1.530(4)
C21 H21 1.0000
C22 H22A 0.9800
C22 H22B 0.9800
C22 H22C 0.9800
C23 H23A 0.9800
C23 H23B 0.9800
C23 H23C 0.9800
C24 C26 1.529(4)
C24 C25 1.530(4)
C24 H24 1.0000
C25 H25A 0.9800
C25 H25B 0.9800
C25 H25C 0.9800
C26 H26A 0.9800
C26 H26B 0.9800
C26 H26C 0.9800
